data_4130340
loop_
_publ_author_name
'Zhou, Wen'
'Zheng, Shuai'
'Schultz, Jason W.'
'Rath, Nigam P.'
'Mirica, Liviu M.'

_publ_section_title
;
 Aromatic Cyanoalkylation through Double C-H Activation Mediated by
 Ni(III).
;
_journal_issue 18
_journal_name_full 'Journal of the American Chemical Society'
_journal_page_first 5777
_journal_page_last 5780
_journal_paper_doi 10.1021/jacs.6b02405
_journal_volume 138
_journal_year 2016
_chemical_formula_moiety 'C27 H39 Br N4 Ni, F6 P'
_chemical_formula_sum 'C27 H39 Br F6 N4 Ni P'
_chemical_formula_weight 703.21
_space_group_crystal_system monoclinic
_space_group_IT_number 14
_space_group_name_Hall '-P 2ybc'
_space_group_name_H-M_alt 'P 1 21/c 1'
_atom_sites_solution_hydrogens geom
_atom_sites_solution_primary direct
_atom_sites_solution_secondary difmap
_audit_creation_method SHELXL-2014/6
_cell_angle_alpha 90
_cell_angle_beta 109.966(3)
_cell_angle_gamma 90
_cell_formula_units_Z 4
_cell_length_a 17.2739(9)
_cell_length_b 14.0039(7)
_cell_length_c 13.5299(7)
_cell_measurement_reflns_used 9900
_cell_measurement_temperature 100(2)
_cell_measurement_theta_max 27.29
_cell_measurement_theta_min 2.76
_cell_volume 3076.2(3)
_computing_cell_refinement 'Bruker SAINT'
_computing_data_collection 'Bruker APEX2'
_computing_data_reduction 'Bruker SAINT'
_computing_molecular_graphics 'Bruker SHELXTL'
_computing_publication_material 'Bruker SHELXTL'
_computing_structure_refinement 'SHELXL-2014/6 (Sheldrick, 2014)'
_computing_structure_solution 'SHELXT-2013 (Sheldrick, 2008)'
_diffrn_ambient_temperature 100(2)
_diffrn_measured_fraction_theta_full 1.000
_diffrn_measured_fraction_theta_max 0.995
_diffrn_measurement_device_type 'Bruker APEX-II CCD'
_diffrn_measurement_method '\f and \w scans'
_diffrn_radiation_type MoK\a
_diffrn_radiation_wavelength 0.71073
_diffrn_reflns_av_R_equivalents 0.0649
_diffrn_reflns_av_unetI/netI 0.0518
_diffrn_reflns_Laue_measured_fraction_full 1.000
_diffrn_reflns_Laue_measured_fraction_max 0.995
_diffrn_reflns_limit_h_max 22
_diffrn_reflns_limit_h_min -22
_diffrn_reflns_limit_k_max 18
_diffrn_reflns_limit_k_min -18
_diffrn_reflns_limit_l_max 17
_diffrn_reflns_limit_l_min -17
_diffrn_reflns_number 44258
_diffrn_reflns_point_group_measured_fraction_full 1.000
_diffrn_reflns_point_group_measured_fraction_max 0.995
_diffrn_reflns_theta_full 25.242
_diffrn_reflns_theta_max 27.534
_diffrn_reflns_theta_min 1.920
_exptl_absorpt_coefficient_mu 2.042
_exptl_absorpt_correction_T_max 0.6942
_exptl_absorpt_correction_T_min 0.6242
_exptl_absorpt_correction_type multi-scan
_exptl_absorpt_process_details 'sadabs v2014/4'
_exptl_crystal_colour green
_exptl_crystal_density_diffrn 1.518
_exptl_crystal_density_method 'not measured'
_exptl_crystal_description plate
_exptl_crystal_F_000 1444
_exptl_crystal_size_max 0.207
_exptl_crystal_size_mid 0.126
_exptl_crystal_size_min 0.107
_refine_diff_density_max 0.860
_refine_diff_density_min -0.632
_refine_diff_density_rms 0.090
_refine_ls_extinction_method none
_refine_ls_goodness_of_fit_ref 1.027
_refine_ls_hydrogen_treatment constr
_refine_ls_matrix_type full
_refine_ls_number_parameters 372
_refine_ls_number_reflns 7060
_refine_ls_number_restraints 1
_refine_ls_restrained_S_all 1.048
_refine_ls_R_factor_all 0.0650
_refine_ls_R_factor_gt 0.0439
_refine_ls_shift/su_max 0.001
_refine_ls_shift/su_mean 0.000
_refine_ls_structure_factor_coef Fsqd
_refine_ls_weighting_details 'w=1/[\s^2^(Fo^2^)+(0.0435P)^2^+3.2832P] where P=(Fo^2^+2Fc^2^)/3'
_refine_ls_weighting_scheme calc
_refine_ls_wR_factor_gt 0.0961
_refine_ls_wR_factor_ref 0.1045
_reflns_Friedel_coverage 0.000
_reflns_number_gt 5392
_reflns_number_total 7060
_reflns_threshold_expression 'I > 2\s(I)'
_cod_data_source_file ja6b02405_si_002.cif
_cod_data_source_block l12715
_cod_original_sg_symbol_H-M 'P 21/c'
_cod_database_code 4130340
_shelx_space_group_comment
; 
The symmetry employed for this shelxl refinement is uniquely defined 
by the following loop, which should always be used as a source of 
symmetry information in preference to the above space-group names. 
They are only intended as comments. 
;
_shelx_estimated_absorpt_t_min 0.677
_shelx_estimated_absorpt_t_max 0.811
_shelxl_version_number 2014/6

loop_
_space_group_symop_operation_xyz
'x, y, z'
'-x, y+1/2, -z+1/2'
'-x, -y, -z'
'x, -y-1/2, z-1/2'

loop_
_atom_site_label
_atom_site_type_symbol
_atom_site_fract_x
_atom_site_fract_y
_atom_site_fract_z
_atom_site_U_iso_or_equiv
_atom_site_adp_type
_atom_site_occupancy
_atom_site_site_symmetry_order
_atom_site_calc_flag
_atom_site_refinement_flags_posn
_atom_site_refinement_flags_adp
_atom_site_refinement_flags_occupancy
_atom_site_disorder_assembly
_atom_site_disorder_group
Br1 Br 0.10574(4) 0.63847(3) 0.60910(11) 0.01956(18) Uani 0.903(4) 1 d D . P A 1
Br1' Br 0.1177(4) 0.6389(4) 0.6478(8) 0.01956(18) Uani 0.097(4) 1 d D . P A 2
Ni1 Ni 0.21524(2) 0.58847(3) 0.55281(3) 0.01588(10) Uani 1 1 d D . . . .
N1 N 0.29376(15) 0.54475(19) 0.48908(19) 0.0186(5) Uani 1 1 d . . . . .
N2 N 0.19588(15) 0.43149(18) 0.56562(19) 0.0181(5) Uani 1 1 d . . . . .
N3 N 0.23469(15) 0.72731(18) 0.48270(19) 0.0183(5) Uani 1 1 d . . . . .
N4 N 0.31115(15) 0.60315(18) 0.69329(19) 0.0165(5) Uani 1 1 d . . . . .
C1 C 0.13733(19) 0.5700(2) 0.4147(2) 0.0219(7) Uani 1 1 d . . . . .
C2 C 0.12763(18) 0.6425(2) 0.3430(2) 0.0181(6) Uani 1 1 d . . . . .
C3 C 0.0839(2) 0.6229(2) 0.2387(2) 0.0258(7) Uani 1 1 d . . . . .
H3 H 0.0778 0.6705 0.1866 0.031 Uiso 1 1 calc R U . . .
C4 C 0.0489(2) 0.5330(3) 0.2104(3) 0.0282(8) Uani 1 1 d . . . . .
H4 H 0.0178 0.5200 0.1389 0.034 Uiso 1 1 calc R U . . .
C5 C 0.0587(2) 0.4620(2) 0.2855(2) 0.0254(7) Uani 1 1 d . . . . .
H5 H 0.0341 0.4012 0.2649 0.030 Uiso 1 1 calc R U . . .
C6 C 0.10427(17) 0.4792(2) 0.3905(2) 0.0179(6) Uani 1 1 d . . . . .
C7 C 0.11563(18) 0.4129(2) 0.4816(2) 0.0205(7) Uani 1 1 d . . . . .
H7A H 0.0703 0.4223 0.5099 0.025 Uiso 1 1 calc R U . . .
H7B H 0.1137 0.3459 0.4575 0.025 Uiso 1 1 calc R U . . .
C8 C 0.26601(18) 0.3858(2) 0.5430(2) 0.0202(7) Uani 1 1 d . . . . .
H8A H 0.2455 0.3283 0.4993 0.024 Uiso 1 1 calc R U . . .
H8B H 0.3072 0.3646 0.6102 0.024 Uiso 1 1 calc R U . . .
C9 C 0.30810(18) 0.4502(2) 0.4870(2) 0.0189(6) Uani 1 1 d . . . . .
C10 C 0.3631(2) 0.4167(2) 0.4412(3) 0.0248(7) Uani 1 1 d . . . . .
H10 H 0.3734 0.3502 0.4393 0.030 Uiso 1 1 calc R U . . .
C11 C 0.4030(2) 0.4819(3) 0.3978(3) 0.0305(8) Uani 1 1 d . . . . .
H11 H 0.4416 0.4604 0.3669 0.037 Uiso 1 1 calc R U . . .
C12 C 0.3861(2) 0.5787(3) 0.4000(3) 0.0260(7) Uani 1 1 d . . . . .
H12 H 0.4130 0.6240 0.3708 0.031 Uiso 1 1 calc R U . . .
C13 C 0.32956(18) 0.6080(2) 0.4453(2) 0.0209(7) Uani 1 1 d . . . . .
C14 C 0.30892(19) 0.7128(2) 0.4532(3) 0.0252(7) Uani 1 1 d . . . . .
H14A H 0.3564 0.7443 0.5062 0.030 Uiso 1 1 calc R U . . .
H14B H 0.3002 0.7440 0.3846 0.030 Uiso 1 1 calc R U . . .
C15 C 0.15888(19) 0.7384(2) 0.3877(2) 0.0215(7) Uani 1 1 d . . . . .
H15A H 0.1159 0.7721 0.4073 0.026 Uiso 1 1 calc R U . . .
H15B H 0.1718 0.7771 0.3341 0.026 Uiso 1 1 calc R U . . .
C16 C 0.1945(2) 0.4056(2) 0.6728(2) 0.0210(7) Uani 1 1 d . . . . .
H16A H 0.1601 0.4539 0.6916 0.025 Uiso 1 1 calc R U . . .
H16B H 0.2514 0.4139 0.7227 0.025 Uiso 1 1 calc R U . . .
C17 C 0.16449(19) 0.3063(2) 0.6951(2) 0.0223(7) Uani 1 1 d . . . . .
C18 C 0.2052(2) 0.2217(2) 0.6614(3) 0.0292(8) Uani 1 1 d . . . . .
H18A H 0.1885 0.2204 0.5845 0.044 Uiso 1 1 calc R U . . .
H18B H 0.1880 0.1622 0.6861 0.044 Uiso 1 1 calc R U . . .
H18C H 0.2652 0.2280 0.6918 0.044 Uiso 1 1 calc R U . . .
C19 C 0.0705(2) 0.2952(3) 0.6492(3) 0.0321(8) Uani 1 1 d . . . . .
H19A H 0.0442 0.3531 0.6634 0.048 Uiso 1 1 calc R U . . .
H19B H 0.0536 0.2401 0.6817 0.048 Uiso 1 1 calc R U . . .
H19C H 0.0536 0.2852 0.5731 0.048 Uiso 1 1 calc R U . . .
C20 C 0.1884(2) 0.3036(3) 0.8160(3) 0.0354(9) Uani 1 1 d . . . . .
H20A H 0.2482 0.3103 0.8485 0.053 Uiso 1 1 calc R U . . .
H20B H 0.1710 0.2426 0.8372 0.053 Uiso 1 1 calc R U . . .
H20C H 0.1611 0.3562 0.8389 0.053 Uiso 1 1 calc R U . . .
C21 C 0.24494(19) 0.8076(2) 0.5597(2) 0.0195(6) Uani 1 1 d . . . . .
H21A H 0.2998 0.7994 0.6144 0.023 Uiso 1 1 calc R U . . .
H21B H 0.2038 0.7972 0.5947 0.023 Uiso 1 1 calc R U . . .
C22 C 0.2382(2) 0.9142(2) 0.5259(3) 0.0235(7) Uani 1 1 d . . . . .
C23 C 0.1488(2) 0.9483(2) 0.4760(3) 0.0292(8) Uani 1 1 d . . . . .
H23A H 0.1269 0.9272 0.4026 0.044 Uiso 1 1 calc R U . . .
H23B H 0.1471 1.0182 0.4788 0.044 Uiso 1 1 calc R U . . .
H23C H 0.1154 0.9214 0.5149 0.044 Uiso 1 1 calc R U . . .
C24 C 0.2770(2) 0.9695(2) 0.6296(3) 0.0324(8) Uani 1 1 d . . . . .
H24A H 0.2465 0.9557 0.6771 0.049 Uiso 1 1 calc R U . . .
H24B H 0.2747 1.0381 0.6149 0.049 Uiso 1 1 calc R U . . .
H24C H 0.3345 0.9498 0.6627 0.049 Uiso 1 1 calc R U . . .
C25 C 0.2855(2) 0.9387(2) 0.4526(3) 0.0289(8) Uani 1 1 d . . . . .
H25A H 0.3431 0.9192 0.4851 0.043 Uiso 1 1 calc R U . . .
H25B H 0.2828 1.0077 0.4399 0.043 Uiso 1 1 calc R U . . .
H25C H 0.2609 0.9050 0.3857 0.043 Uiso 1 1 calc R U . . .
C26 C 0.3698(2) 0.5992(2) 0.7575(3) 0.0241(7) Uani 1 1 d . . . . .
C27 C 0.4486(2) 0.5947(3) 0.8449(3) 0.0316(8) Uani 1 1 d . . . . .
H27A H 0.4941 0.6001 0.8174 0.047 Uiso 1 1 calc R U . . .
H27B H 0.4528 0.5337 0.8818 0.047 Uiso 1 1 calc R U . . .
H27C H 0.4517 0.6473 0.8939 0.047 Uiso 1 1 calc R U . . .
P1 P 0.52631(5) 0.80851(7) 0.70245(8) 0.0311(2) Uani 1 1 d . . . . .
F1 F 0.57982(13) 0.74590(17) 0.8007(2) 0.0576(7) Uani 1 1 d . . . . .
F2 F 0.50797(15) 0.7154(2) 0.6308(2) 0.0704(9) Uani 1 1 d . . . . .
F3 F 0.47239(13) 0.87108(18) 0.60463(17) 0.0481(6) Uani 1 1 d . . . . .
F4 F 0.54348(15) 0.90091(17) 0.77586(18) 0.0511(6) Uani 1 1 d . . . . .
F5 F 0.44544(12) 0.78646(16) 0.73065(18) 0.0420(5) Uani 1 1 d . . . . .
F6 F 0.60692(14) 0.8319(2) 0.6749(2) 0.0663(8) Uani 1 1 d . . . . .

loop_
_atom_site_aniso_label
_atom_site_aniso_U_11
_atom_site_aniso_U_22
_atom_site_aniso_U_33
_atom_site_aniso_U_23
_atom_site_aniso_U_13
_atom_site_aniso_U_12
Br1 0.01919(19) 0.02158(17) 0.0183(5) -0.0017(2) 0.0069(2) 0.00132(14)
Br1' 0.01919(19) 0.02158(17) 0.0183(5) -0.0017(2) 0.0069(2) 0.00132(14)
Ni1 0.01508(19) 0.0165(2) 0.01486(19) -0.00183(15) 0.00357(14) 0.00070(15)
N1 0.0211(13) 0.0201(14) 0.0138(12) 0.0000(10) 0.0049(10) 0.0012(10)
N2 0.0179(12) 0.0198(13) 0.0165(12) 0.0005(10) 0.0059(10) 0.0028(10)
N3 0.0194(13) 0.0177(13) 0.0165(12) -0.0008(10) 0.0047(10) 0.0007(10)
N4 0.0151(12) 0.0207(13) 0.0171(12) 0.0097(10) 0.0096(11) 0.0052(10)
C1 0.0255(16) 0.0230(17) 0.0165(15) -0.0034(13) 0.0063(12) -0.0009(13)
C2 0.0195(15) 0.0196(16) 0.0162(14) 0.0014(12) 0.0075(12) 0.0011(12)
C3 0.0283(17) 0.0277(18) 0.0188(16) 0.0034(14) 0.0046(13) -0.0040(14)
C4 0.0292(18) 0.034(2) 0.0194(16) -0.0035(14) 0.0061(14) -0.0039(15)
C5 0.0301(17) 0.0242(17) 0.0208(16) -0.0049(14) 0.0074(13) -0.0059(14)
C6 0.0159(14) 0.0198(16) 0.0186(15) -0.0018(12) 0.0066(12) 0.0017(12)
C7 0.0190(15) 0.0180(16) 0.0222(16) -0.0009(13) 0.0041(12) -0.0003(12)
C8 0.0189(15) 0.0192(16) 0.0211(15) -0.0023(12) 0.0050(12) 0.0042(12)
C9 0.0186(15) 0.0218(16) 0.0147(14) 0.0006(12) 0.0034(12) 0.0037(12)
C10 0.0303(17) 0.0212(17) 0.0245(17) -0.0025(14) 0.0116(14) 0.0062(13)
C11 0.0335(19) 0.035(2) 0.0297(19) 0.0031(16) 0.0193(15) 0.0070(15)
C12 0.0263(17) 0.0318(19) 0.0238(17) 0.0026(14) 0.0138(14) -0.0007(14)
C13 0.0206(15) 0.0241(17) 0.0172(15) 0.0012(13) 0.0056(12) -0.0009(13)
C14 0.0240(16) 0.0224(17) 0.0294(17) 0.0012(14) 0.0095(14) -0.0002(13)
C15 0.0242(16) 0.0206(16) 0.0162(15) 0.0020(13) 0.0026(12) 0.0016(13)
C16 0.0282(16) 0.0194(16) 0.0161(15) 0.0016(13) 0.0085(13) 0.0025(13)
C17 0.0256(16) 0.0218(17) 0.0195(15) 0.0040(13) 0.0075(13) 0.0016(13)
C18 0.0330(19) 0.0184(17) 0.037(2) 0.0017(15) 0.0124(15) 0.0025(14)
C19 0.0278(18) 0.034(2) 0.038(2) 0.0169(17) 0.0146(15) 0.0036(15)
C20 0.048(2) 0.036(2) 0.0231(18) 0.0065(16) 0.0128(16) -0.0018(17)
C21 0.0242(16) 0.0159(15) 0.0172(15) -0.0016(12) 0.0055(12) 0.0010(12)
C22 0.0267(17) 0.0181(16) 0.0248(16) -0.0028(13) 0.0076(13) 0.0013(13)
C23 0.0300(18) 0.0245(18) 0.0336(19) 0.0007(15) 0.0117(15) 0.0066(14)
C24 0.039(2) 0.0203(18) 0.0335(19) -0.0056(15) 0.0060(16) 0.0023(15)
C25 0.0329(19) 0.0199(17) 0.0358(19) 0.0045(15) 0.0143(15) 0.0020(14)
C26 0.0282(18) 0.0234(17) 0.0239(17) -0.0025(14) 0.0130(15) -0.0049(14)
C27 0.0246(17) 0.039(2) 0.0247(17) -0.0015(16) 0.0001(14) -0.0013(15)
P1 0.0191(4) 0.0328(5) 0.0381(5) -0.0067(4) 0.0054(4) -0.0014(4)
F1 0.0273(12) 0.0490(15) 0.0817(18) 0.0217(14) -0.0007(12) -0.0037(10)
F2 0.0512(15) 0.0644(18) 0.094(2) -0.0472(16) 0.0225(15) 0.0046(13)
F3 0.0344(12) 0.0668(17) 0.0349(12) 0.0047(12) 0.0012(10) -0.0020(11)
F4 0.0600(15) 0.0391(14) 0.0415(13) -0.0092(11) 0.0007(11) -0.0105(11)
F5 0.0257(11) 0.0454(14) 0.0552(14) 0.0011(11) 0.0142(10) 0.0035(9)
F6 0.0282(12) 0.101(2) 0.0708(18) 0.0148(17) 0.0182(12) -0.0024(13)

loop_
_atom_type_symbol
_atom_type_description
_atom_type_scat_dispersion_real
_atom_type_scat_dispersion_imag
_atom_type_scat_source
C C 0.0033 0.0016 'International Tables Vol C Tables 4.2.6.8 and 6.1.1.4'
H H 0.0000 0.0000 'International Tables Vol C Tables 4.2.6.8 and 6.1.1.4'
N N 0.0061 0.0033 'International Tables Vol C Tables 4.2.6.8 and 6.1.1.4'
Ni Ni 0.3393 1.1124 'International Tables Vol C Tables 4.2.6.8 and 6.1.1.4'
Br Br -0.2901 2.4595 'International Tables Vol C Tables 4.2.6.8 and 6.1.1.4'
P P 0.1023 0.0942 'International Tables Vol C Tables 4.2.6.8 and 6.1.1.4'
F F 0.0171 0.0103 'International Tables Vol C Tables 4.2.6.8 and 6.1.1.4'

loop_
_geom_angle_atom_site_label_1
_geom_angle_atom_site_label_2
_geom_angle_atom_site_label_3
_geom_angle
C1 Ni1 N1 83.59(12)
C1 Ni1 N4 172.30(12)
N1 Ni1 N4 88.71(10)
C1 Ni1 N3 82.01(11)
N1 Ni1 N3 81.77(10)
N4 Ni1 N3 96.57(9)
C1 Ni1 N2 82.45(11)
N1 Ni1 N2 82.53(10)
N4 Ni1 N2 96.94(9)
N3 Ni1 N2 158.99(9)
C1 Ni1 Br1 88.93(10)
N1 Ni1 Br1 172.52(8)
N4 Ni1 Br1 98.76(8)
N3 Ni1 Br1 97.53(7)
N2 Ni1 Br1 96.22(7)
C1 Ni1 Br1' 99.5(2)
N1 Ni1 Br1' 176.0(2)
N4 Ni1 Br1' 88.2(2)
N3 Ni1 Br1' 101.19(14)
N2 Ni1 Br1' 95.25(13)
C13 N1 C9 121.9(3)
C13 N1 Ni1 119.3(2)
C9 N1 Ni1 118.7(2)
C7 N2 C8 112.3(2)
C7 N2 C16 112.2(2)
C8 N2 C16 112.1(2)
C7 N2 Ni1 103.75(17)
C8 N2 Ni1 104.59(18)
C16 N2 Ni1 111.32(18)
C14 N3 C15 111.5(2)
C14 N3 C21 112.5(2)
C15 N3 C21 112.3(2)
C14 N3 Ni1 105.30(18)
C15 N3 Ni1 103.89(17)
C21 N3 Ni1 110.81(17)
C26 N4 Ni1 165.4(3)
C2 C1 C6 124.8(3)
C2 C1 Ni1 117.7(2)
C6 C1 Ni1 116.8(2)
C1 C2 C3 117.8(3)
C1 C2 C15 116.0(3)
C3 C2 C15 126.0(3)
C2 C3 C4 119.7(3)
C2 C3 H3 120.2
C4 C3 H3 120.2
C5 C4 C3 120.8(3)
C5 C4 H4 119.6
C3 C4 H4 119.6
C4 C5 C6 120.6(3)
C4 C5 H5 119.7
C6 C5 H5 119.7
C1 C6 C5 116.3(3)
C1 C6 C7 116.5(3)
C5 C6 C7 127.0(3)
N2 C7 C6 110.2(2)
N2 C7 H7A 109.6
C6 C7 H7A 109.6
N2 C7 H7B 109.6
C6 C7 H7B 109.6
H7A C7 H7B 108.1
N2 C8 C9 114.2(2)
N2 C8 H8A 108.7
C9 C8 H8A 108.7
N2 C8 H8B 108.7
C9 C8 H8B 108.7
H8A C8 H8B 107.6
N1 C9 C10 120.1(3)
N1 C9 C8 116.8(3)
C10 C9 C8 123.0(3)
C9 C10 C11 118.9(3)
C9 C10 H10 120.6
C11 C10 H10 120.6
C10 C11 C12 119.6(3)
C10 C11 H11 120.2
C12 C11 H11 120.2
C13 C12 C11 119.1(3)
C13 C12 H12 120.5
C11 C12 H12 120.5
N1 C13 C12 120.4(3)
N1 C13 C14 117.1(3)
C12 C13 C14 122.4(3)
N3 C14 C13 113.4(3)
N3 C14 H14A 108.9
C13 C14 H14A 108.9
N3 C14 H14B 108.9
C13 C14 H14B 108.9
H14A C14 H14B 107.7
C2 C15 N3 110.1(2)
C2 C15 H15A 109.6
N3 C15 H15A 109.6
C2 C15 H15B 109.6
N3 C15 H15B 109.6
H15A C15 H15B 108.2
N2 C16 C17 121.4(3)
N2 C16 H16A 107.0
C17 C16 H16A 107.0
N2 C16 H16B 107.0
C17 C16 H16B 107.0
H16A C16 H16B 106.7
C18 C17 C19 109.4(3)
C18 C17 C20 108.3(3)
C19 C17 C20 106.9(3)
C18 C17 C16 114.8(3)
C19 C17 C16 113.0(3)
C20 C17 C16 104.0(3)
C17 C18 H18A 109.5
C17 C18 H18B 109.5
H18A C18 H18B 109.5
C17 C18 H18C 109.5
H18A C18 H18C 109.5
H18B C18 H18C 109.5
C17 C19 H19A 109.5
C17 C19 H19B 109.5
H19A C19 H19B 109.5
C17 C19 H19C 109.5
H19A C19 H19C 109.5
H19B C19 H19C 109.5
C17 C20 H20A 109.5
C17 C20 H20B 109.5
H20A C20 H20B 109.5
C17 C20 H20C 109.5
H20A C20 H20C 109.5
H20B C20 H20C 109.5
N3 C21 C22 122.4(2)
N3 C21 H21A 106.7
C22 C21 H21A 106.7
N3 C21 H21B 106.7
C22 C21 H21B 106.7
H21A C21 H21B 106.6
C25 C22 C23 109.0(3)
C25 C22 C24 108.4(3)
C23 C22 C24 107.6(3)
C25 C22 C21 113.9(3)
C23 C22 C21 113.1(3)
C24 C22 C21 104.4(3)
C22 C23 H23A 109.5
C22 C23 H23B 109.5
H23A C23 H23B 109.5
C22 C23 H23C 109.5
H23A C23 H23C 109.5
H23B C23 H23C 109.5
C22 C24 H24A 109.5
C22 C24 H24B 109.5
H24A C24 H24B 109.5
C22 C24 H24C 109.5
H24A C24 H24C 109.5
H24B C24 H24C 109.5
C22 C25 H25A 109.5
C22 C25 H25B 109.5
H25A C25 H25B 109.5
C22 C25 H25C 109.5
H25A C25 H25C 109.5
H25B C25 H25C 109.5
N4 C26 C27 179.4(4)
C26 C27 H27A 109.5
C26 C27 H27B 109.5
H27A C27 H27B 109.5
C26 C27 H27C 109.5
H27A C27 H27C 109.5
H27B C27 H27C 109.5
F2 P1 F6 91.95(16)
F2 P1 F3 90.34(15)
F6 P1 F3 90.10(14)
F2 P1 F4 178.68(17)
F6 P1 F4 89.27(15)
F3 P1 F4 90.16(13)
F2 P1 F1 89.75(16)
F6 P1 F1 90.25(14)
F3 P1 F1 179.63(15)
F4 P1 F1 89.74(14)
F2 P1 F5 88.79(14)
F6 P1 F5 179.22(16)
F3 P1 F5 89.65(12)
F4 P1 F5 89.99(14)
F1 P1 F5 90.00(13)

loop_
_geom_bond_atom_site_label_1
_geom_bond_atom_site_label_2
_geom_bond_distance
Br1 Ni1 2.3732(7)
Br1' Ni1 2.543(5)
Ni1 C1 1.911(3)
Ni1 N1 1.938(3)
Ni1 N4 2.061(2)
Ni1 N3 2.238(3)
Ni1 N2 2.239(3)
N1 C13 1.330(4)
N1 C9 1.349(4)
N2 C7 1.485(4)
N2 C8 1.491(4)
N2 C16 1.502(4)
N3 C14 1.481(4)
N3 C15 1.497(4)
N3 C21 1.501(4)
N4 C26 1.087(4)
C1 C2 1.375(4)
C1 C6 1.386(4)
C2 C3 1.382(4)
C2 C15 1.495(4)
C3 C4 1.394(5)
C3 H3 0.9500
C4 C5 1.389(5)
C4 H4 0.9500
C5 C6 1.390(4)
C5 H5 0.9500
C6 C7 1.501(4)
C7 H7A 0.9900
C7 H7B 0.9900
C8 C9 1.513(4)
C8 H8A 0.9900
C8 H8B 0.9900
C9 C10 1.382(4)
C10 C11 1.389(5)
C10 H10 0.9500
C11 C12 1.389(5)
C11 H11 0.9500
C12 C13 1.380(5)
C12 H12 0.9500
C13 C14 1.522(4)
C14 H14A 0.9900
C14 H14B 0.9900
C15 H15A 0.9900
C15 H15B 0.9900
C16 C17 1.551(4)
C16 H16A 0.9900
C16 H16B 0.9900
C17 C18 1.525(5)
C17 C19 1.536(4)
C17 C20 1.544(4)
C18 H18A 0.9800
C18 H18B 0.9800
C18 H18C 0.9800
C19 H19A 0.9800
C19 H19B 0.9800
C19 H19C 0.9800
C20 H20A 0.9800
C20 H20B 0.9800
C20 H20C 0.9800
C21 C22 1.554(4)
C21 H21A 0.9900
C21 H21B 0.9900
C22 C25 1.524(5)
C22 C23 1.535(4)
C22 C24 1.541(4)
C23 H23A 0.9800
C23 H23B 0.9800
C23 H23C 0.9800
C24 H24A 0.9800
C24 H24B 0.9800
C24 H24C 0.9800
C25 H25A 0.9800
C25 H25B 0.9800
C25 H25C 0.9800
C26 C27 1.469(4)
C27 H27A 0.9800
C27 H27B 0.9800
C27 H27C 0.9800
P1 F2 1.591(3)
P1 F6 1.594(3)
P1 F3 1.595(2)
P1 F4 1.596(2)
P1 F1 1.597(2)
P1 F5 1.599(2)

loop_
_geom_hbond_atom_site_label_D
_geom_hbond_atom_site_label_H
_geom_hbond_atom_site_label_A
_geom_hbond_distance_DH
_geom_hbond_distance_HA
_geom_hbond_distance_DA
_geom_hbond_angle_DHA
_geom_hbond_site_symmetry_A
C8 H8B F1 0.99 2.53 3.400(4) 146.1 2_646
C12 H12 F5 0.95 2.49 3.388(4) 157.4 4_575
C15 H15B Br1' 0.99 2.65 3.523(9) 147.9 4_575
C16 H16A Br1 0.99 2.84 3.582(3) 131.8 .
C16 H16A Br1' 0.99 2.70 3.499(6) 137.7 .
C21 H21A F5 0.99 2.48 3.459(4) 171.4 .
C21 H21B Br1 0.99 2.84 3.596(3) 133.6 .
C21 H21B Br1' 0.99 2.89 3.690(6) 138.2 .

loop_
_geom_torsion_atom_site_label_1
_geom_torsion_atom_site_label_2
_geom_torsion_atom_site_label_3
_geom_torsion_atom_site_label_4
_geom_torsion
C6 C1 C2 C3 -2.1(5)
Ni1 C1 C2 C3 167.8(2)
C6 C1 C2 C15 172.2(3)
Ni1 C1 C2 C15 -17.9(4)
C1 C2 C3 C4 2.5(5)
C15 C2 C3 C4 -171.2(3)
C2 C3 C4 C5 -1.3(5)
C3 C4 C5 C6 -0.4(5)
C2 C1 C6 C5 0.4(5)
Ni1 C1 C6 C5 -169.5(2)
C2 C1 C6 C7 -174.7(3)
Ni1 C1 C6 C7 15.3(4)
C4 C5 C6 C1 0.9(5)
C4 C5 C6 C7 175.4(3)
C8 N2 C7 C6 -80.3(3)
C16 N2 C7 C6 152.4(3)
Ni1 N2 C7 C6 32.1(3)
C1 C6 C7 N2 -33.9(4)
C5 C6 C7 N2 151.6(3)
C7 N2 C8 C9 93.3(3)
C16 N2 C8 C9 -139.3(3)
Ni1 N2 C8 C9 -18.6(3)
C13 N1 C9 C10 1.8(4)
Ni1 N1 C9 C10 179.3(2)
C13 N1 C9 C8 177.9(3)
Ni1 N1 C9 C8 -4.7(3)
N2 C8 C9 N1 17.1(4)
N2 C8 C9 C10 -167.0(3)
N1 C9 C10 C11 0.2(5)
C8 C9 C10 C11 -175.6(3)
C9 C10 C11 C12 -1.0(5)
C10 C11 C12 C13 -0.1(5)
C9 N1 C13 C12 -3.0(4)
Ni1 N1 C13 C12 179.6(2)
C9 N1 C13 C14 -179.7(3)
Ni1 N1 C13 C14 2.9(3)
C11 C12 C13 N1 2.0(5)
C11 C12 C13 C14 178.6(3)
C15 N3 C14 C13 -93.5(3)
C21 N3 C14 C13 139.4(3)
Ni1 N3 C14 C13 18.6(3)
N1 C13 C14 N3 -16.0(4)
C12 C13 C14 N3 167.4(3)
C1 C2 C15 N3 34.9(4)
C3 C2 C15 N3 -151.4(3)
C14 N3 C15 C2 81.3(3)
C21 N3 C15 C2 -151.4(3)
Ni1 N3 C15 C2 -31.6(3)
C7 N2 C16 C17 51.4(4)
C8 N2 C16 C17 -76.0(3)
Ni1 N2 C16 C17 167.2(2)
N2 C16 C17 C18 51.6(4)
N2 C16 C17 C19 -74.7(4)
N2 C16 C17 C20 169.8(3)
C14 N3 C21 C22 77.6(3)
C15 N3 C21 C22 -49.1(4)
Ni1 N3 C21 C22 -164.8(2)
N3 C21 C22 C25 -45.9(4)
N3 C21 C22 C23 79.3(4)
N3 C21 C22 C24 -164.0(3)
